data_4515806
loop_
_publ_author_name
'Messinis, Antonis M.'
'Batsanov, Andrei S.'
'Wright, William R. H.'
'Howard, Judith A. K.'
'Hanton, Martin J.'
'Dyer, Philip W.'

_publ_section_title
;
 Bis(Imido) Tungsten Complexes: Efficient Precatalysts for the Homogeneous
 Dimerization of Ethylene
;
_journal_issue 12
_journal_name_full 'ACS Catalysis'
_journal_page_first 11249
_journal_paper_doi 10.1021/acscatal.8b02202
_journal_volume 8
_journal_year 2018
_chemical_formula_moiety 'C16 H10 Cl2 F10 N2 O2 W'
_chemical_formula_sum 'C16 H10 Cl2 F10 N2 O2 W'
_chemical_formula_weight 707.01
_space_group_crystal_system triclinic
_space_group_IT_number 2
_space_group_name_Hall '-P 1'
_space_group_name_H-M_alt 'P -1'
_atom_sites_solution_hydrogens geom
_atom_sites_solution_primary direct
_atom_sites_solution_secondary difmap
_audit_creation_date 2017-11-08
_audit_creation_method
;
Olex2 1.2-beta
(compiled 2017.08.10 svn.r3458 for OlexSys, GUI svn.r5381)
;
_cell_angle_alpha 87.953(7)
_cell_angle_beta 81.828(7)
_cell_angle_gamma 87.079(7)
_cell_formula_units_Z 2
_cell_length_a 7.3379(3)
_cell_length_b 7.8387(4)
_cell_length_c 17.8616(8)
_cell_measurement_reflns_used 9984
_cell_measurement_temperature 120(2)
_cell_measurement_theta_max 34.773
_cell_measurement_theta_min 2.305
_cell_volume 1015.22(8)
_computing_cell_refinement 'SAINT v7.46A (Bruker, 2008)'
_computing_data_collection 'SMART v5.630 (Bruker, 2003)'
_computing_data_reduction 'SAINT v7.46A (Bruker, 2008)'
_computing_molecular_graphics 'Olex2 (Dolomanov et al., 2009)'
_computing_publication_material 'Olex2 (Dolomanov et al., 2009)'
_computing_structure_refinement 'ShelXL 2016/6 (Sheldrick, 2015)'
_computing_structure_solution 'SHELXS (Sheldrick, 2008)'
_diffrn_ambient_temperature 120
_diffrn_detector_area_resol_mean 5.6
_diffrn_measured_fraction_theta_full 0.999
_diffrn_measured_fraction_theta_max 0.946
_diffrn_measurement_device_type 'Bruker SMART CCD 6000 area detector'
_diffrn_measurement_method '\w scans'
_diffrn_radiation_monochromator graphite
_diffrn_radiation_type MoK\a
_diffrn_radiation_wavelength 0.71073
_diffrn_reflns_av_R_equivalents 0.0233
_diffrn_reflns_av_unetI/netI 0.0279
_diffrn_reflns_Laue_measured_fraction_full 0.999
_diffrn_reflns_Laue_measured_fraction_max 0.946
_diffrn_reflns_limit_h_max 11
_diffrn_reflns_limit_h_min -11
_diffrn_reflns_limit_k_max 12
_diffrn_reflns_limit_k_min -12
_diffrn_reflns_limit_l_max 28
_diffrn_reflns_limit_l_min -28
_diffrn_reflns_number 23707
_diffrn_reflns_point_group_measured_fraction_full 0.999
_diffrn_reflns_point_group_measured_fraction_max 0.946
_diffrn_reflns_theta_full 32.500
_diffrn_reflns_theta_max 34.959
_diffrn_reflns_theta_min 1.152
_diffrn_source 'sealed X-ray tube'
_diffrn_source_current 35.0
_diffrn_source_power 1.75
_diffrn_source_target Mo
_diffrn_source_voltage 50.0
_diffrn_standards_number 0
_exptl_absorpt_coefficient_mu 6.061
_exptl_absorpt_correction_T_max 0.6519
_exptl_absorpt_correction_T_min 0.4938
_exptl_absorpt_correction_type integration
_exptl_absorpt_process_details
;
 SADABS-2009/1 (Bruker,2010) was used for absorption correction. 
 wR2(int) was 0.0549 before and 0.0347 after correction. The Ratio 
 of minimum to maximum transmission is 0.7575. The \l/2 correction 
 factor is 0.0015.
;
_exptl_crystal_colour 'light yellow'
_exptl_crystal_density_diffrn 2.313
_exptl_crystal_density_method 'not measured'
_exptl_crystal_description block
_exptl_crystal_F_000 668
_exptl_crystal_size_max 0.11
_exptl_crystal_size_mid 0.1
_exptl_crystal_size_min 0.1
_refine_diff_density_max 1.290
_refine_diff_density_min -1.177
_refine_diff_density_rms 0.120
_refine_ls_extinction_method none
_refine_ls_goodness_of_fit_ref 1.036
_refine_ls_hydrogen_treatment mixed
_refine_ls_matrix_type full
_refine_ls_number_parameters 302
_refine_ls_number_reflns 8443
_refine_ls_number_restraints 0
_refine_ls_restrained_S_all 1.036
_refine_ls_R_factor_all 0.0247
_refine_ls_R_factor_gt 0.0200
_refine_ls_shift/su_max 0.000
_refine_ls_shift/su_mean 0.000
_refine_ls_structure_factor_coef Fsqd
_refine_ls_weighting_details 'w=1/[\s^2^(Fo^2^)+(0.0247P)^2^] where P=(Fo^2^+2Fc^2^)/3'
_refine_ls_weighting_scheme calc
_refine_ls_wR_factor_gt 0.0451
_refine_ls_wR_factor_ref 0.0464
_reflns_Friedel_coverage 0.000
_reflns_number_gt 7664
_reflns_number_total 8443
_reflns_threshold_expression 'I > 2\s(I)'
_cod_data_source_file W-bisimido.cif
_cod_data_source_block 10_12srv099
_cod_database_code 4515806
_shelx_shelxl_version_number 2016/6
_shelx_space_group_comment
;
The symmetry employed for this shelxl refinement is uniquely defined
by the following loop, which should always be used as a source of
symmetry information in preference to the above space-group names.
They are only intended as comments.
;
_olex2_refinement_description
;
1. Fixed Uiso
 At 1.2 times of:
  All C(H,H) groups
2. Others
 Uiso(H4A)=Uiso(H4B)=Uiso(H4C)=FVAR(1)
 Uiso(H1A)=Uiso(H1B)=Uiso(H1C)=FVAR(2)
3.a Riding coordinates:
 C2(H2A,H2B), C3(H3A,H3B)
3.b Rotating group:
 C1(H1A,H1B,H1C), C4(H4A,H4B,H4C)
;
_olex2_submission_special_instructions 'No special instructions were received'

loop_
_space_group_symop_operation_xyz
'x, y, z'
'-x, -y, -z'

loop_
_atom_site_label
_atom_site_type_symbol
_atom_site_fract_x
_atom_site_fract_y
_atom_site_fract_z
_atom_site_U_iso_or_equiv
_atom_site_adp_type
_atom_site_occupancy
_atom_site_site_symmetry_order
_atom_site_calc_flag
_atom_site_refinement_flags_posn
W W 0.30269(2) 0.22370(2) 0.24709(2) 0.01338(2) Uani 1 1 d .
Cl1 Cl 0.01092(7) 0.35535(6) 0.29315(3) 0.02386(9) Uani 1 1 d .
Cl2 Cl 0.52186(6) 0.00581(6) 0.20214(3) 0.01898(8) Uani 1 1 d .
F1 F 0.64020(18) 0.16682(14) 0.42558(8) 0.0256(3) Uani 1 1 d .
F2 F 0.82864(18) 0.37723(17) 0.49876(8) 0.0277(3) Uani 1 1 d .
F3 F 0.79740(18) 0.72054(16) 0.47392(8) 0.0273(3) Uani 1 1 d .
F4 F 0.5748(2) 0.85315(15) 0.37585(8) 0.0309(3) Uani 1 1 d .
F5 F 0.38854(19) 0.64343(15) 0.29977(8) 0.0272(3) Uani 1 1 d .
F6 F 0.15260(16) 0.52664(16) 0.06640(7) 0.0240(2) Uani 1 1 d .
F7 F 0.28900(18) 0.77630(16) -0.02949(7) 0.0268(3) Uani 1 1 d .
F8 F 0.63550(18) 0.88274(15) -0.02473(7) 0.0250(3) Uani 1 1 d .
F9 F 0.83318(17) 0.75153(16) 0.08196(8) 0.0249(2) Uani 1 1 d .
F10 F 0.69655(17) 0.50452(16) 0.18063(7) 0.0244(2) Uani 1 1 d .
O1 O 0.17777(19) 0.00195(17) 0.32305(8) 0.0179(2) Uani 1 1 d .
O2 O 0.12761(19) 0.06905(17) 0.18023(8) 0.0190(3) Uani 1 1 d .
N1 N 0.4158(2) 0.29248(19) 0.32031(9) 0.0169(3) Uani 1 1 d .
N2 N 0.3544(2) 0.3733(2) 0.17242(9) 0.0175(3) Uani 1 1 d .
C1 C 0.1477(3) 0.0154(3) 0.40438(11) 0.0247(4) Uani 1 1 d .
H1A H 0.258347 0.056797 0.421348 0.028(4) Uiso 1 1 d GR
H1B H 0.121334 -0.097164 0.427910 0.028(4) Uiso 1 1 d GR
H1C H 0.042962 0.095676 0.419042 0.028(4) Uiso 1 1 d GR
C2 C 0.0312(3) -0.0841(3) 0.29621(12) 0.0232(4) Uani 1 1 d .
H2A H -0.087176 -0.017296 0.307415 0.028 Uiso 1 1 d R
H2B H 0.017524 -0.198816 0.320775 0.028 Uiso 1 1 d R
C3 C 0.0853(3) -0.0985(3) 0.21228(12) 0.0232(4) Uani 1 1 d .
H3A H 0.194429 -0.178056 0.201676 0.028 Uiso 1 1 d R
H3B H -0.017001 -0.143596 0.189426 0.028 Uiso 1 1 d R
C4 C -0.0095(3) 0.1458(3) 0.13754(13) 0.0255(4) Uani 1 1 d .
H4A H -0.127830 0.158128 0.170530 0.039(5) Uiso 1 1 d GR
H4B H -0.022702 0.072747 0.095397 0.039(5) Uiso 1 1 d GR
H4C H 0.028753 0.258491 0.117686 0.039(5) Uiso 1 1 d GR
C5 C 0.5099(2) 0.3978(2) 0.35932(10) 0.0150(3) Uani 1 1 d .
C6 C 0.6224(3) 0.3349(2) 0.41209(10) 0.0157(3) Uani 1 1 d .
C7 C 0.7196(3) 0.4417(2) 0.45010(11) 0.0171(3) Uani 1 1 d .
C8 C 0.7039(3) 0.6162(2) 0.43737(11) 0.0182(3) Uani 1 1 d .
C9 C 0.5913(3) 0.6835(2) 0.38699(11) 0.0197(3) Uani 1 1 d .
C10 C 0.4966(3) 0.5757(2) 0.34832(11) 0.0175(3) Uani 1 1 d .
C11 C 0.4201(3) 0.5071(2) 0.12664(10) 0.0158(3) Uani 1 1 d .
C12 C 0.3196(3) 0.5827(2) 0.07223(11) 0.0174(3) Uani 1 1 d .
C13 C 0.3882(3) 0.7104(2) 0.02257(11) 0.0181(3) Uani 1 1 d .
C14 C 0.5629(3) 0.7658(2) 0.02524(11) 0.0180(3) Uani 1 1 d .
C15 C 0.6657(3) 0.6953(2) 0.07892(11) 0.0174(3) Uani 1 1 d .
C16 C 0.5949(3) 0.5696(2) 0.12932(10) 0.0169(3) Uani 1 1 d .

loop_
_atom_site_aniso_label
_atom_site_aniso_U_11
_atom_site_aniso_U_22
_atom_site_aniso_U_33
_atom_site_aniso_U_23
_atom_site_aniso_U_13
_atom_site_aniso_U_12
W 0.01376(3) 0.01289(3) 0.01397(3) -0.00136(2) -0.00315(2) -0.00131(2)
Cl1 0.0192(2) 0.0251(2) 0.0258(2) -0.00260(18) 0.00018(17) 0.00507(17)
Cl2 0.01697(19) 0.01729(18) 0.0220(2) -0.00331(15) -0.00063(15) 0.00148(14)
F1 0.0331(7) 0.0129(5) 0.0332(7) 0.0007(5) -0.0142(6) 0.0001(4)
F2 0.0279(6) 0.0278(6) 0.0313(7) 0.0001(5) -0.0180(5) 0.0002(5)
F3 0.0278(6) 0.0254(6) 0.0323(7) -0.0096(5) -0.0117(5) -0.0080(5)
F4 0.0411(8) 0.0128(5) 0.0424(8) -0.0016(5) -0.0168(6) -0.0042(5)
F5 0.0377(7) 0.0170(5) 0.0311(7) 0.0020(5) -0.0204(6) 0.0008(5)
F6 0.0157(5) 0.0271(6) 0.0303(6) 0.0030(5) -0.0077(5) -0.0022(4)
F7 0.0287(6) 0.0277(6) 0.0255(6) 0.0078(5) -0.0124(5) 0.0028(5)
F8 0.0293(6) 0.0203(5) 0.0234(6) 0.0055(5) 0.0019(5) -0.0021(5)
F9 0.0179(5) 0.0257(6) 0.0323(7) -0.0004(5) -0.0054(5) -0.0068(5)
F10 0.0231(6) 0.0272(6) 0.0251(6) 0.0045(5) -0.0126(5) -0.0011(5)
O1 0.0185(6) 0.0196(6) 0.0160(6) -0.0007(5) -0.0021(5) -0.0050(5)
O2 0.0191(6) 0.0208(6) 0.0193(6) 0.0009(5) -0.0087(5) -0.0052(5)
N1 0.0174(7) 0.0154(6) 0.0187(7) -0.0023(5) -0.0045(6) -0.0009(5)
N2 0.0176(7) 0.0153(6) 0.0194(7) -0.0006(5) -0.0028(6) 0.0011(5)
C1 0.0308(11) 0.0266(9) 0.0162(8) 0.0022(7) -0.0016(8) -0.0043(8)
C2 0.0212(9) 0.0232(9) 0.0259(10) 0.0020(7) -0.0039(7) -0.0086(7)
C3 0.0281(10) 0.0193(8) 0.0248(9) -0.0014(7) -0.0092(8) -0.0089(7)
C4 0.0201(9) 0.0308(10) 0.0282(10) 0.0031(8) -0.0122(8) -0.0042(8)
C5 0.0157(7) 0.0149(7) 0.0148(7) -0.0025(6) -0.0031(6) -0.0013(6)
C6 0.0179(8) 0.0131(7) 0.0166(8) -0.0011(6) -0.0038(6) -0.0006(6)
C7 0.0142(7) 0.0202(8) 0.0177(8) -0.0012(6) -0.0054(6) 0.0003(6)
C8 0.0176(8) 0.0181(8) 0.0199(8) -0.0055(6) -0.0034(7) -0.0039(6)
C9 0.0237(9) 0.0135(7) 0.0227(9) -0.0030(6) -0.0045(7) -0.0022(6)
C10 0.0200(8) 0.0152(7) 0.0182(8) -0.0004(6) -0.0058(7) -0.0008(6)
C11 0.0179(8) 0.0144(7) 0.0147(7) -0.0012(6) -0.0017(6) 0.0010(6)
C12 0.0153(8) 0.0182(8) 0.0190(8) -0.0026(6) -0.0041(6) 0.0022(6)
C13 0.0211(8) 0.0166(7) 0.0167(8) 0.0008(6) -0.0046(7) 0.0027(6)
C14 0.0225(9) 0.0150(7) 0.0159(8) -0.0002(6) -0.0003(7) 0.0000(6)
C15 0.0159(8) 0.0161(7) 0.0203(8) -0.0023(6) -0.0032(6) -0.0002(6)
C16 0.0181(8) 0.0167(7) 0.0168(8) -0.0015(6) -0.0058(6) 0.0020(6)

loop_
_atom_type_symbol
_atom_type_description
_atom_type_scat_dispersion_real
_atom_type_scat_dispersion_imag
_atom_type_scat_source
C C 0.0033 0.0016 'International Tables Vol C Tables 4.2.6.8 and 6.1.1.4'
H H 0.0000 0.0000 'International Tables Vol C Tables 4.2.6.8 and 6.1.1.4'
Cl Cl 0.1484 0.1585 'International Tables Vol C Tables 4.2.6.8 and 6.1.1.4'
F F 0.0171 0.0103 'International Tables Vol C Tables 4.2.6.8 and 6.1.1.4'
N N 0.0061 0.0033 'International Tables Vol C Tables 4.2.6.8 and 6.1.1.4'
O O 0.0106 0.0060 'International Tables Vol C Tables 4.2.6.8 and 6.1.1.4'
W W -0.8490 6.8722 'International Tables Vol C Tables 4.2.6.8 and 6.1.1.4'

loop_
_exptl_crystal_face_index_h
_exptl_crystal_face_index_k
_exptl_crystal_face_index_l
_exptl_crystal_face_perp_dist
0.00 0.00 -1.00 0.0550
0.00 0.00 1.00 0.0550
0.00 1.00 0.00 0.0500
0.00 -1.00 0.00 0.0500
-2.00 -1.00 0.00 0.0500
2.00 1.00 0.00 0.0500

loop_
_geom_angle_atom_site_label_1
_geom_angle_atom_site_label_2
_geom_angle_atom_site_label_3
_geom_angle
Cl2 W Cl1 158.634(18)
O1 W Cl1 80.53(4)
O1 W Cl2 82.39(4)
O2 W Cl1 82.45(4)
O2 W Cl2 79.83(4)
O2 W O1 70.60(5)
N1 W Cl1 95.45(5)
N1 W Cl2 97.66(5)
N1 W O1 91.24(6)
N1 W O2 161.83(6)
N2 W Cl1 95.10(5)
N2 W Cl2 97.73(5)
N2 W O1 163.65(6)
N2 W O2 93.26(6)
N2 W N1 104.91(7)
C1 O1 W 120.36(11)
C2 O1 W 116.44(11)
C2 O1 C1 111.72(15)
C3 O2 W 114.87(11)
C4 O2 W 123.34(12)
C4 O2 C3 114.28(15)
C5 N1 W 158.62(14)
C11 N2 W 165.55(14)
O1 C1 H1A 109.5
O1 C1 H1B 109.5
O1 C1 H1C 109.5
H1A C1 H1B 109.5
H1A C1 H1C 109.5
H1B C1 H1C 109.5
O1 C2 H2A 110.5
O1 C2 H2B 110.5
O1 C2 C3 106.06(16)
H2A C2 H2B 108.7
C3 C2 H2A 110.5
C3 C2 H2B 110.5
O2 C3 C2 108.59(16)
O2 C3 H3A 110.0
O2 C3 H3B 110.0
C2 C3 H3A 110.0
C2 C3 H3B 110.0
H3A C3 H3B 108.3
O2 C4 H4A 109.5
O2 C4 H4B 109.5
O2 C4 H4C 109.5
H4A C4 H4B 109.5
H4A C4 H4C 109.5
H4B C4 H4C 109.5
N1 C5 C6 122.34(16)
N1 C5 C10 121.07(16)
C6 C5 C10 116.59(16)
F1 C6 C5 119.61(16)
F1 C6 C7 118.38(16)
C7 C6 C5 122.00(16)
F2 C7 C6 120.44(17)
F2 C7 C8 119.87(17)
C8 C7 C6 119.70(17)
F3 C8 C7 120.12(17)
F3 C8 C9 119.81(17)
C9 C8 C7 120.07(17)
F4 C9 C8 119.63(17)
F4 C9 C10 120.47(18)
C8 C9 C10 119.89(17)
F5 C10 C5 119.34(16)
F5 C10 C9 118.92(16)
C9 C10 C5 121.73(17)
N2 C11 C12 121.46(17)
N2 C11 C16 121.87(16)
C12 C11 C16 116.60(17)
F6 C12 C11 119.26(17)
F6 C12 C13 118.41(16)
C13 C12 C11 122.31(17)
F7 C13 C12 120.24(17)
F7 C13 C14 120.06(17)
C12 C13 C14 119.66(17)
F8 C14 C13 120.62(17)
F8 C14 C15 119.69(18)
C13 C14 C15 119.66(17)
F9 C15 C14 119.29(17)
F9 C15 C16 120.37(17)
C16 C15 C14 120.34(17)
F10 C16 C11 119.54(16)
F10 C16 C15 119.06(17)
C15 C16 C11 121.38(17)

loop_
_geom_bond_atom_site_label_1
_geom_bond_atom_site_label_2
_geom_bond_distance
W Cl1 2.3791(5)
W Cl2 2.3663(5)
W O1 2.3115(13)
W O2 2.2901(13)
W N1 1.7593(16)
W N2 1.7570(16)
F1 C6 1.334(2)
F2 C7 1.332(2)
F3 C8 1.338(2)
F4 C9 1.340(2)
F5 C10 1.335(2)
F6 C12 1.342(2)
F7 C13 1.335(2)
F8 C14 1.333(2)
F9 C15 1.336(2)
F10 C16 1.334(2)
O1 C1 1.445(2)
O1 C2 1.444(2)
O2 C3 1.444(2)
O2 C4 1.442(2)
N1 C5 1.371(2)
N2 C11 1.371(2)
C1 H1A 0.9800
C1 H1B 0.9800
C1 H1C 0.9800
C2 H2A 0.9900
C2 H2B 0.9900
C2 C3 1.502(3)
C3 H3A 0.9900
C3 H3B 0.9901
C4 H4A 0.9799
C4 H4B 0.9801
C4 H4C 0.9799
C5 C6 1.400(3)
C5 C10 1.401(2)
C6 C7 1.382(2)
C7 C8 1.380(3)
C8 C9 1.380(3)
C9 C10 1.383(3)
C11 C12 1.399(3)
C11 C16 1.403(3)
C12 C13 1.380(3)
C13 C14 1.382(3)
C14 C15 1.385(3)
C15 C16 1.381(3)
